data_2232243
loop_
_publ_author_name
'Kele\,so\(glu, Zeynep'
'\,Celenk Kaya, Elif'
'Kaya, Af\,sin Ahmet'
'Kantekin, Halit'
'B\"uy\"ukg\"ung\"or, Orhan'

_publ_section_title
;
 4-[2-(Cyclohexa-1,4-dien-1-yl)ethoxy]benzene-1,2-dicarbonitrile
;
_journal_coeditor_code FK2042
_journal_issue 11
_journal_name_full 'Acta Crystallographica Section E'
_journal_page_first o2989
_journal_paper_doi 10.1107/S1600536811042164
_journal_volume 67
_journal_year 2011
_chemical_formula_iupac 'C16 H14 N2 O'
_chemical_formula_moiety 'C16 H14 N2 O'
_chemical_formula_sum 'C16 H14 N2 O'
_chemical_formula_weight 250.29
_chemical_name_systematic
;
4-[2-(Cyclohexa-1,4-dien-1-yl)ethoxy]benzene-1,2-dicarbonitrile
;
_space_group_IT_number 61
_symmetry_cell_setting orthorhombic
_symmetry_space_group_name_Hall '-P 2ac 2ab'
_symmetry_space_group_name_H-M 'P b c a'
_atom_sites_solution_hydrogens geom
_atom_sites_solution_primary direct
_atom_sites_solution_secondary difmap
_audit_creation_method SHELXL-97
_cell_angle_alpha 90.00
_cell_angle_beta 90.00
_cell_angle_gamma 90.00
_cell_formula_units_Z 8
_cell_length_a 8.6291(3)
_cell_length_b 27.5913(14)
_cell_length_c 11.7246(5)
_cell_measurement_reflns_used 19074
_cell_measurement_temperature 296
_cell_measurement_theta_max 26.18
_cell_measurement_theta_min 1.48
_cell_volume 2791.5(2)
_computing_cell_refinement 'X-AREA (Stoe & Cie, 2002)'
_computing_data_collection 'X-AREA (Stoe & Cie, 2002)'
_computing_data_reduction 'X-RED32 (Stoe & Cie, 2002)'
_computing_molecular_graphics 'ORTEP-3 for Windows (Farrugia, 1997)'
_computing_publication_material 'WinGX (Farrugia, 1999)'
_computing_structure_refinement 'SHELXL97 (Sheldrick, 2008)'
_computing_structure_solution 'SHELXS97 (Sheldrick, 2008)'
_diffrn_ambient_temperature 296
_diffrn_measured_fraction_theta_full 0.999
_diffrn_measured_fraction_theta_max 0.999
_diffrn_measurement_device_type 'Stoe IPDS 2'
_diffrn_measurement_method 'rotation method'
_diffrn_radiation_monochromator graphite
_diffrn_radiation_source 'fine-focus sealed tube'
_diffrn_radiation_type MoK\a
_diffrn_radiation_wavelength 0.71073
_diffrn_reflns_av_R_equivalents 0.0466
_diffrn_reflns_av_sigmaI/netI 0.0235
_diffrn_reflns_limit_h_max 10
_diffrn_reflns_limit_h_min -10
_diffrn_reflns_limit_k_max 34
_diffrn_reflns_limit_k_min -34
_diffrn_reflns_limit_l_max 14
_diffrn_reflns_limit_l_min -14
_diffrn_reflns_number 19074
_diffrn_reflns_theta_full 26.17
_diffrn_reflns_theta_max 26.17
_diffrn_reflns_theta_min 1.48
_exptl_absorpt_coefficient_mu 0.076
_exptl_absorpt_correction_T_max 0.9828
_exptl_absorpt_correction_T_min 0.9680
_exptl_absorpt_correction_type integration
_exptl_absorpt_process_details '(X-RED32; Stoe & Cie, 2002)'
_exptl_crystal_colour colorless
_exptl_crystal_density_diffrn 1.191
_exptl_crystal_density_method 'not measured'
_exptl_crystal_description block
_exptl_crystal_F_000 1056
_exptl_crystal_size_max 0.450
_exptl_crystal_size_mid 0.370
_exptl_crystal_size_min 0.320
_refine_diff_density_max 0.111
_refine_diff_density_min -0.134
_refine_ls_extinction_method none
_refine_ls_goodness_of_fit_ref 1.068
_refine_ls_hydrogen_treatment constr
_refine_ls_matrix_type full
_refine_ls_number_parameters 172
_refine_ls_number_reflns 19074
_refine_ls_number_restraints 2
_refine_ls_restrained_S_all 1.069
_refine_ls_R_factor_all 0.0788
_refine_ls_R_factor_gt 0.0497
_refine_ls_shift/su_max 0.000
_refine_ls_shift/su_mean 0.000
_refine_ls_structure_factor_coef Fsqd
_refine_ls_weighting_details 'calc w=1/[\s^2^(Fo^2^)+(0.0714P)^2^+0.1026P] where P=(Fo^2^+2Fc^2^)/3'
_refine_ls_weighting_scheme calc
_refine_ls_wR_factor_gt 0.1239
_refine_ls_wR_factor_ref 0.1387
_reflns_number_gt 1901
_reflns_number_total 2790
_reflns_threshold_expression I>2sigma(I)
_cod_data_source_file fk2042.cif
_cod_data_source_block I
_cod_database_code 2232243
_cod_database_fobs_code 2232243

loop_
_symmetry_equiv_pos_as_xyz
'x, y, z'
'-x+1/2, -y, z+1/2'
'x+1/2, -y+1/2, -z'
'-x, y+1/2, -z+1/2'
'-x, -y, -z'
'x-1/2, y, -z-1/2'
'-x-1/2, y-1/2, z'
'x, -y-1/2, z-1/2'

loop_
_atom_site_type_symbol
_atom_site_label
_atom_site_fract_x
_atom_site_fract_y
_atom_site_fract_z
_atom_site_U_iso_or_equiv
_atom_site_adp_type
_atom_site_calc_flag
_atom_site_refinement_flags
_atom_site_occupancy
_atom_site_symmetry_multiplicity
C C1 -0.0085(2) 0.17483(7) 0.35845(15) 0.0732(5) Uani d . 1 1
C C2 -0.1054(3) 0.17362(9) 0.45699(19) 0.1004(7) Uani d . 1 1
H H2A -0.0401 0.1683 0.5232 0.120 Uiso calc R 1 1
H H2B -0.1738 0.1459 0.4504 0.120 Uiso calc R 1 1
C C3 -0.2008(3) 0.21659(12) 0.4786(2) 0.1193(9) Uani d . 1 1
H H3 -0.2667 0.2169 0.5413 0.143 Uiso calc R 1 1
C C4 -0.1957(3) 0.25488(11) 0.4112(3) 0.1166(9) Uani d . 1 1
H H4 -0.2589 0.2812 0.4279 0.140 Uiso calc R 1 1
C C5 -0.0983(4) 0.25734(10) 0.3152(3) 0.1248(9) Uani d . 1 1
H H5A -0.0287 0.2846 0.3250 0.150 Uiso calc R 1 1
H H5B -0.1620 0.2640 0.2489 0.150 Uiso calc R 1 1
C C6 -0.0055(3) 0.21439(9) 0.2917(2) 0.1004(7) Uani d . 1 1
H H6 0.0585 0.2144 0.2278 0.120 Uiso calc R 1 1
C C7 0.0900(3) 0.13131(8) 0.33115(18) 0.0918(6) Uani d . 1 1
H H7A 0.0266 0.1023 0.3346 0.110 Uiso calc R 1 1
H H7B 0.1298 0.1343 0.2541 0.110 Uiso calc R 1 1
C C8 0.2225(2) 0.12638(8) 0.41224(16) 0.0822(5) Uani d . 1 1
H H8A 0.2832 0.1560 0.4132 0.099 Uiso calc R 1 1
H H8B 0.1843 0.1204 0.4888 0.099 Uiso calc R 1 1
C C9 0.4477(2) 0.07643(6) 0.43332(14) 0.0665(4) Uani d . 1 1
C C10 0.4881(2) 0.09851(6) 0.53531(14) 0.0686(4) Uani d . 1 1
H H10 0.4238 0.1218 0.5675 0.082 Uiso calc R 1 1
C C11 0.6245(2) 0.08556(6) 0.58867(14) 0.0663(4) Uani d U 1 1
C C12 0.7225(2) 0.05090(6) 0.54140(14) 0.0690(4) Uani d U 1 1
C C13 0.6805(2) 0.02936(6) 0.43832(14) 0.0724(5) Uani d . 1 1
H H13 0.7451 0.0063 0.4053 0.087 Uiso calc R 1 1
C C14 0.5449(2) 0.04191(6) 0.38548(14) 0.0702(5) Uani d . 1 1
H H14 0.5177 0.0272 0.3170 0.084 Uiso calc R 1 1
C C15 0.6671(2) 0.10975(7) 0.69314(16) 0.0772(5) Uani d U 1 1
C C16 0.8642(2) 0.03802(7) 0.59768(17) 0.0810(5) Uani d U 1 1
N N1 0.7011(2) 0.12993(7) 0.77426(15) 0.1066(6) Uani d . 1 1
N N2 0.9776(2) 0.02813(8) 0.64194(17) 0.1077(6) Uani d . 1 1
O O1 0.31679(15) 0.08620(5) 0.37450(10) 0.0824(4) Uani d . 1 1

loop_
_atom_site_aniso_label
_atom_site_aniso_U_11
_atom_site_aniso_U_22
_atom_site_aniso_U_33
_atom_site_aniso_U_12
_atom_site_aniso_U_13
_atom_site_aniso_U_23
C1 0.0677(11) 0.0829(11) 0.0690(10) -0.0002(9) -0.0071(8) -0.0004(9)
C2 0.0990(15) 0.1089(16) 0.0931(14) 0.0081(13) 0.0154(12) 0.0115(12)
C3 0.111(2) 0.155(3) 0.0922(15) 0.0361(18) 0.0114(14) -0.0140(17)
C4 0.123(2) 0.1029(19) 0.124(2) 0.0322(16) -0.0330(18) -0.0331(17)
C5 0.125(2) 0.0928(17) 0.156(3) 0.0011(15) -0.031(2) 0.0192(17)
C6 0.0925(15) 0.1142(18) 0.0944(14) -0.0011(13) 0.0070(12) 0.0216(13)
C7 0.0899(14) 0.1034(15) 0.0820(12) 0.0126(12) -0.0152(11) -0.0191(11)
C8 0.0801(12) 0.0911(13) 0.0752(10) 0.0164(10) -0.0095(9) -0.0200(10)
C9 0.0712(11) 0.0671(10) 0.0614(9) 0.0016(8) 0.0002(8) -0.0007(7)
C10 0.0719(11) 0.0701(10) 0.0638(9) 0.0034(8) 0.0014(8) -0.0063(8)
C11 0.0699(10) 0.0668(10) 0.0622(8) -0.0031(8) 0.0018(8) 0.0029(7)
C12 0.0719(10) 0.0657(10) 0.0693(9) -0.0004(8) 0.0043(8) 0.0126(8)
C13 0.0825(12) 0.0655(10) 0.0692(10) 0.0078(9) 0.0106(9) 0.0038(8)
C14 0.0858(12) 0.0653(10) 0.0597(9) 0.0038(9) 0.0046(8) -0.0030(7)
C15 0.0802(12) 0.0800(12) 0.0714(10) -0.0017(10) -0.0091(9) -0.0026(8)
C16 0.0802(11) 0.0812(12) 0.0816(11) 0.0078(10) -0.0013(9) 0.0094(9)
N1 0.1198(15) 0.1121(14) 0.0877(11) -0.0017(11) -0.0250(10) -0.0168(10)
N2 0.0960(14) 0.1210(15) 0.1059(14) 0.0233(11) -0.0129(11) 0.0093(11)
O1 0.0831(9) 0.0900(8) 0.0740(7) 0.0161(7) -0.0133(6) -0.0210(6)

loop_
_atom_type_symbol
_atom_type_description
_atom_type_scat_dispersion_real
_atom_type_scat_dispersion_imag
_atom_type_scat_source
C C 0.0033 0.0016 'International Tables Vol C Tables 4.2.6.8 and 6.1.1.4'
H H 0.0000 0.0000 'International Tables Vol C Tables 4.2.6.8 and 6.1.1.4'
N N 0.0061 0.0033 'International Tables Vol C Tables 4.2.6.8 and 6.1.1.4'
O O 0.0106 0.0060 'International Tables Vol C Tables 4.2.6.8 and 6.1.1.4'

loop_
_geom_angle_atom_site_label_1
_geom_angle_atom_site_label_2
_geom_angle_atom_site_label_3
_geom_angle
C6 C1 C2 120.2(2)
C6 C1 C7 120.86(19)
C2 C1 C7 118.99(18)
C1 C2 C3 116.8(2)
C1 C2 H2A 108.1
C3 C2 H2A 108.1
C1 C2 H2B 108.1
C3 C2 H2B 108.1
H2A C2 H2B 107.3
C4 C3 C2 121.7(2)
C4 C3 H3 119.1
C2 C3 H3 119.1
C3 C4 C5 122.5(2)
C3 C4 H4 118.7
C5 C4 H4 118.7
C4 C5 C6 116.2(2)
C4 C5 H5A 108.2
C6 C5 H5A 108.2
C4 C5 H5B 108.2
C6 C5 H5B 108.2
H5A C5 H5B 107.4
C1 C6 C5 122.6(2)
C1 C6 H6 118.7
C5 C6 H6 118.7
C8 C7 C1 111.70(15)
C8 C7 H7A 109.3
C1 C7 H7A 109.3
C8 C7 H7B 109.3
C1 C7 H7B 109.3
H7A C7 H7B 107.9
O1 C8 C7 107.84(14)
O1 C8 H8A 110.1
C7 C8 H8A 110.1
O1 C8 H8B 110.1
C7 C8 H8B 110.1
H8A C8 H8B 108.5
O1 C9 C10 124.26(15)
O1 C9 C14 115.85(15)
C10 C9 C14 119.89(16)
C11 C10 C9 119.46(16)
C11 C10 H10 120.3
C9 C10 H10 120.3
C10 C11 C12 121.04(16)
C10 C11 C15 118.87(16)
C12 C11 C15 120.06(16)
C11 C12 C13 118.68(16)
C11 C12 C16 120.35(16)
C13 C12 C16 120.98(17)
C14 C13 C12 120.43(17)
C14 C13 H13 119.8
C12 C13 H13 119.8
C13 C14 C9 120.50(16)
C13 C14 H14 119.8
C9 C14 H14 119.8
N1 C15 C11 178.3(2)
N2 C16 C12 179.3(2)
C9 O1 C8 117.90(13)

loop_
_geom_bond_atom_site_label_1
_geom_bond_atom_site_label_2
_geom_bond_distance
C1 C6 1.344(3)
C1 C2 1.426(3)
C1 C7 1.506(3)
C2 C3 1.465(3)
C2 H2A 0.9700
C2 H2B 0.9700
C3 C4 1.319(4)
C3 H3 0.9300
C4 C5 1.406(4)
C4 H4 0.9300
C5 C6 1.457(4)
C5 H5A 0.9700
C5 H5B 0.9700
C6 H6 0.9300
C7 C8 1.493(3)
C7 H7A 0.9700
C7 H7B 0.9700
C8 O1 1.445(2)
C8 H8A 0.9700
C8 H8B 0.9700
C9 O1 1.351(2)
C9 C10 1.386(2)
C9 C14 1.387(2)
C10 C11 1.380(2)
C10 H10 0.9300
C11 C12 1.392(2)
C11 C15 1.443(3)
C12 C13 1.395(2)
C12 C16 1.434(3)
C13 C14 1.369(3)
C13 H13 0.9300
C14 H14 0.9300
C15 N1 1.141(2)
C16 N2 1.141(2)

loop_
_geom_hbond_atom_site_label_D
_geom_hbond_atom_site_label_H
_geom_hbond_atom_site_label_A
_geom_hbond_site_symmetry_A
_geom_hbond_distance_DH
_geom_hbond_distance_HA
_geom_hbond_distance_DA
_geom_hbond_angle_DHA
C14 H14 N2 2_654 0.93 2.56 3.453(3) 161.7

loop_
_geom_torsion_atom_site_label_1
_geom_torsion_atom_site_label_2
_geom_torsion_atom_site_label_3
_geom_torsion_atom_site_label_4
_geom_torsion
C6 C1 C2 C3 1.2(3)
C7 C1 C2 C3 -179.0(2)
C1 C2 C3 C4 -1.0(4)
C2 C3 C4 C5 -0.5(4)
C3 C4 C5 C6 1.7(4)
C2 C1 C6 C5 0.1(3)
C7 C1 C6 C5 -179.7(2)
C4 C5 C6 C1 -1.5(4)
C6 C1 C7 C8 107.6(2)
C2 C1 C7 C8 -72.2(3)
C1 C7 C8 O1 -175.64(17)
O1 C9 C10 C11 179.61(16)
C14 C9 C10 C11 -0.5(3)
C9 C10 C11 C12 0.4(3)
C9 C10 C11 C15 178.35(16)
C10 C11 C12 C13 0.1(2)
C15 C11 C12 C13 -177.84(16)
C10 C11 C12 C16 179.71(16)
C15 C11 C12 C16 1.8(2)
C11 C12 C13 C14 -0.5(3)
C16 C12 C13 C14 179.92(16)
C12 C13 C14 C9 0.4(3)
O1 C9 C14 C13 -179.97(15)
C10 C9 C14 C13 0.1(3)
C10 C9 O1 C8 8.2(3)
C14 C9 O1 C8 -171.72(16)
C7 C8 O1 C9 177.27(17)

loop_
_cod_related_entry_id
_cod_related_entry_database
_cod_related_entry_code
1 ChemSpider 30657112
